data_4108160
loop_
_publ_author_name
'Sayaka Shishido'
'Tomoji Ozeki'

_publ_contact_author_address
;Department of Chemistry and Materials Science
Tokyo Institute of Technology
2-12-1-H-63 O-okayama, Meguro-ku, Tokyo 152-8551, Japan
;
_publ_contact_author_email tozeki@cms.titech.ac.jp
_publ_contact_author_fax 81(3)57342442
_publ_contact_author_name 'Tomoji Ozeki'
_publ_contact_author_phone 81(3)57342442
_publ_section_title
;
 The pH Dependent Nuclearity Variation of {Mo154-x}-type Polyoxomolybdates
 and Tectonic Effect on Their Aggregations
;
_journal_name_full 'Journal of the American Chemical Society'
_journal_page_first 10588
_journal_page_last 10595
_journal_paper_doi 10.1021/ja800784a
_journal_volume 130
_journal_year 2008
_chemical_formula_sum 'H396 Mo138 N28 O556'
_chemical_formula_weight 22927.17
_chemical_name_systematic
;
 ?
;
_space_group_IT_number 12
_symmetry_cell_setting monoclinic
_symmetry_space_group_name_Hall '-C 2y'
_symmetry_space_group_name_H-M 'C 1 2/m 1'
_atom_sites_solution_primary direct
_atom_sites_solution_secondary difmap
_audit_creation_method SHELXL-97
_cell_angle_alpha 90.00
_cell_angle_beta 95.858(1)
_cell_angle_gamma 90.00
_cell_formula_units_Z 2
_cell_length_a 27.7619(5)
_cell_length_b 42.6994(10)
_cell_length_c 30.2459(7)
_cell_measurement_reflns_used 136738
_cell_measurement_temperature 123(2)
_cell_measurement_theta_max 27.55
_cell_measurement_theta_min 1.70
_cell_volume 35666.8(13)
_computing_cell_refinement 'HKL2000 (Otwinowski & Minor, 1997)'
_computing_data_collection 'Crystal Clear (Molecular Structure Corporation, 2001)'
_computing_data_reduction 'HKL2000 (Otwinowski & Minor, 1997)'
_computing_molecular_graphics 'Diamond 3.1d (Brandenburg, 2007)'
_computing_structure_refinement 'SHELXL-97 (Sheldrick, 2008)'
_computing_structure_solution 'SHELXS-97 (Sheldrick, 2008)'
_diffrn_ambient_temperature 123(2)
_diffrn_measured_fraction_theta_full 0.984
_diffrn_measured_fraction_theta_max 0.966
_diffrn_measurement_device_type 'Rigaku Mercury CCD'
_diffrn_measurement_method oscillation
_diffrn_radiation_monochromator 'Si 111'
_diffrn_radiation_source 'KEK PF-AR NW2 beamline'
_diffrn_radiation_type synchrotron
_diffrn_radiation_wavelength 0.6890
_diffrn_reflns_av_R_equivalents 0.0871
_diffrn_reflns_av_sigmaI/netI 0.1153
_diffrn_reflns_limit_h_max 37
_diffrn_reflns_limit_h_min -37
_diffrn_reflns_limit_k_max 57
_diffrn_reflns_limit_k_min -57
_diffrn_reflns_limit_l_max 39
_diffrn_reflns_limit_l_min -38
_diffrn_reflns_number 185876
_diffrn_reflns_theta_full 25.25
_diffrn_reflns_theta_max 27.55
_diffrn_reflns_theta_min 1.70
_diffrn_standards_number 0
_exptl_absorpt_coefficient_mu 2.233
_exptl_absorpt_correction_T_max 0.9637
_exptl_absorpt_correction_T_min 0.9145
_exptl_absorpt_correction_type multi-scan
_exptl_crystal_colour 'dark blue'
_exptl_crystal_density_diffrn 2.135
_exptl_crystal_description plate
_exptl_crystal_F_000 21672
_exptl_crystal_size_max 0.04
_exptl_crystal_size_mid 0.04
_exptl_crystal_size_min 0.01
_refine_diff_density_max 3.443
_refine_diff_density_min -3.449
_refine_diff_density_rms 0.237
_refine_ls_extinction_method none
_refine_ls_goodness_of_fit_ref 0.990
_refine_ls_hydrogen_treatment undef
_refine_ls_matrix_type full
_refine_ls_number_parameters 1534
_refine_ls_number_reflns 44232
_refine_ls_number_restraints 3
_refine_ls_restrained_S_all 0.991
_refine_ls_R_factor_all 0.1149
_refine_ls_R_factor_gt 0.0630
_refine_ls_shift/su_max 0.002
_refine_ls_shift/su_mean 0.000
_refine_ls_structure_factor_coef Fsqd
_refine_ls_weighting_details 'calc w=1/[\s^2^(Fo^2^)+(0.0972P)^2^] where P=(Fo^2^+2Fc^2^)/3'
_refine_ls_weighting_scheme calc
_refine_ls_wR_factor_gt 0.1922
_refine_ls_wR_factor_ref 0.2081
_reflns_number_gt 22308
_reflns_number_total 44232
_reflns_threshold_expression >2\s(I)
_cod_data_source_file ja800784a-file015.cif
_cod_data_source_block crystal_3
_cod_original_cell_volume 35667(1)
_cod_database_code 4108160

loop_
_symmetry_equiv_pos_as_xyz
'x, y, z'
'-x, y, -z'
'x+1/2, y+1/2, z'
'-x+1/2, y+1/2, -z'
'-x, -y, -z'
'x, -y, z'
'-x+1/2, -y+1/2, -z'
'x+1/2, -y+1/2, z'

loop_
_atom_site_label
_atom_site_type_symbol
_atom_site_fract_x
_atom_site_fract_y
_atom_site_fract_z
_atom_site_U_iso_or_equiv
_atom_site_adp_type
_atom_site_occupancy
_atom_site_symmetry_multiplicity
_atom_site_calc_flag
_atom_site_refinement_flags
_atom_site_disorder_assembly
_atom_site_disorder_group
Mo1A Mo 0.12460(3) 0.15240(2) 0.46094(3) 0.0390(2) Uani 1 1 d . . .
Mo1B Mo -0.04340(3) 0.32338(2) 0.14384(3) 0.0351(2) Uani 1 1 d . . .
Mo1C Mo -0.26588(3) 0.26170(2) -0.24904(3) 0.0380(2) Uani 1 1 d . . .
Mo1D Mo -0.35586(5) 0.0000 -0.42510(5) 0.0436(3) Uani 1 2 d S . .
Mo2A Mo 0.22236(4) 0.12995(2) 0.52263(3) 0.0415(2) Uani 1 1 d . . .
Mo2B Mo 0.04919(3) 0.36228(2) 0.19257(3) 0.0364(2) Uani 1 1 d . . .
Mo2C Mo -0.20722(3) 0.32848(2) -0.25711(3) 0.0374(2) Uani 1 1 d . . .
Mo2D Mo -0.33570(4) 0.04564(2) -0.50836(3) 0.0433(2) Uani 1 1 d . . .
Mo3A Mo 0.12590(4) 0.07512(2) 0.46622(3) 0.0414(2) Uani 1 1 d . A .
Mo3B Mo -0.00622(4) 0.28600(3) 0.23838(4) 0.0477(3) Uani 1 1 d . . .
Mo3C Mo -0.20556(3) 0.27902(2) -0.15268(3) 0.0392(2) Uani 1 1 d . . .
Mo3D Mo -0.34240(6) 0.07296(3) -0.38649(4) 0.0712(4) Uani 1 1 d . . .
Mo4A Mo 0.02365(4) 0.12665(3) 0.40315(5) 0.0626(3) Uani 1 1 d D A .
Mo4B1 Mo -0.0891(4) 0.25053(15) 0.1422(2) 0.0328(13) Uani 0.54(3) 1 d PD . 1
Mo4B2 Mo -0.1051(6) 0.2570(3) 0.1484(3) 0.040(2) Uani 0.46(3) 1 d P . 2
Mo4C Mo -0.28674(6) 0.20459(3) -0.17828(4) 0.0745(4) Uani 1 1 d . . .
Mo4D Mo -0.36326(9) 0.0000 -0.31554(6) 0.0816(6) Uani 1 2 d S . .
Mo5A Mo 0.07836(4) 0.20634(2) 0.38801(4) 0.0484(3) Uani 1 1 d . . .
Mo5B1 Mo -0.0969(2) 0.30945(10) 0.04261(13) 0.0351(11) Uani 0.571(15) 1 d P . 3
Mo5B2 Mo -0.1148(3) 0.31727(14) 0.05258(18) 0.0368(14) Uani 0.429(15) 1 d P . 4
Mo5C Mo -0.29810(4) 0.19556(3) -0.30393(3) 0.0460(3) Uani 1 1 d . . .
Mo6A Mo 0.19630(4) 0.21293(2) 0.46958(3) 0.0391(2) Uani 1 1 d . . .
Mo6B Mo -0.01641(3) 0.38008(2) 0.07603(3) 0.0366(2) Uani 1 1 d . . .
Mo6C Mo -0.26294(3) 0.27538(2) -0.35487(3) 0.0383(2) Uani 1 1 d . . .
Mo7A1 Mo 0.00638(11) 0.03911(5) 0.41065(14) 0.0428(9) Uani 0.558(9) 1 d PD A 5
Mo7A2 Mo 0.02362(19) 0.04207(6) 0.39312(16) 0.0445(13) Uani 0.442(9) 1 d PD A 6
Mo7C Mo -0.23246(4) 0.22069(3) -0.06216(3) 0.0440(2) Uani 1 1 d . . .
Mo8B Mo -0.15349(4) 0.23086(2) 0.03629(3) 0.0436(2) Uani 1 1 d . . .
Mo9A Mo 0.22603(3) 0.14607(2) 0.40777(3) 0.0382(2) Uani 1 1 d . . .
Mo9B Mo 0.06297(3) 0.31647(2) 0.09812(3) 0.0343(2) Uani 1 1 d . . .
Mo9C Mo -0.15371(3) 0.25716(2) -0.28587(3) 0.0359(2) Uani 1 1 d . . .
Mo9D Mo -0.24071(5) 0.0000 -0.45533(4) 0.0385(3) Uani 1 2 d S . .
Mo10A Mo 0.32578(4) 0.12876(3) 0.47642(3) 0.0433(2) Uani 1 1 d . . .
Mo10B Mo 0.15224(3) 0.35742(2) 0.14843(3) 0.0373(2) Uani 1 1 d . . .
Mo10C Mo -0.10065(3) 0.32551(2) -0.29717(3) 0.0370(2) Uani 1 1 d . . .
Mo10D Mo -0.22668(4) 0.04463(2) -0.54274(3) 0.0404(2) Uani 1 1 d . . .
Mo11A Mo 0.30052(4) 0.20747(2) 0.42448(3) 0.0407(2) Uani 1 1 d . . .
Mo11B Mo 0.08788(3) 0.37508(2) 0.03387(3) 0.0362(2) Uani 1 1 d . . .
Mo11C Mo -0.15446(3) 0.27711(2) -0.39420(3) 0.0363(2) Uani 1 1 d . . .
O1A O 0.1042(3) 0.16317(18) 0.5096(3) 0.048(2) Uani 1 1 d . . .
O1B O -0.0823(2) 0.34585(17) 0.1677(2) 0.0396(17) Uani 1 1 d . . .
O1C O -0.3176(3) 0.28123(19) -0.2507(2) 0.047(2) Uani 1 1 d . . .
O1D O -0.4145(4) 0.0000 -0.4426(4) 0.054(3) Uani 1 2 d S . .
O2A O 0.2042(3) 0.14752(19) 0.5676(3) 0.053(2) Uani 1 1 d . . .
O2B O 0.0152(3) 0.39289(17) 0.2064(2) 0.0452(19) Uani 1 1 d . . .
O2C O -0.2577(3) 0.34915(19) -0.2719(3) 0.049(2) Uani 1 1 d . . .
O2D O -0.3915(3) 0.0399(2) -0.5352(3) 0.056(2) Uani 1 1 d . . .
O3A O 0.0843(3) 0.08753(18) 0.5310(3) 0.056(2) Uani 1 1 d . . .
O3B O -0.0545(3) 0.3061(2) 0.2636(3) 0.069(3) Uani 1 1 d . . .
O3C O -0.2827(3) 0.3007(2) -0.1387(3) 0.058(2) Uani 1 1 d . . .
O3D O -0.4206(3) 0.0752(2) -0.4036(4) 0.077(3) Uani 1 1 d . . .
O4A O -0.0117(4) 0.1363(2) 0.4516(4) 0.087(3) Uani 1 1 d . . .
O4C O -0.3491(3) 0.22273(19) -0.1727(2) 0.047(2) Uani 1 1 d . . .
O4D O -0.4255(6) 0.0000 -0.3228(5) 0.104(6) Uani 1 2 d S . .
O5A O 0.0472(4) 0.2236(2) 0.4520(4) 0.086(3) Uani 1 1 d . . .
O5B O -0.1614(3) 0.33521(18) 0.0748(2) 0.0475(19) Uani 1 1 d . . .
O5C O -0.3728(3) 0.2205(3) -0.3048(3) 0.073(3) Uani 1 1 d . . .
O6A O 0.1818(3) 0.22136(18) 0.5213(2) 0.049(2) Uani 1 1 d . . .
O6B O -0.0421(3) 0.40831(18) 0.1045(2) 0.0482(19) Uani 1 1 d . . .
O6C O -0.3086(3) 0.30110(18) -0.3567(2) 0.0444(19) Uani 1 1 d . . .
O7A O -0.0230(3) 0.03814(19) 0.4550(3) 0.057(2) Uani 1 1 d D . .
O7C O -0.2769(3) 0.2456(2) -0.0459(3) 0.054(2) Uani 1 1 d . . .
O9A O 0.1978(3) 0.16492(17) 0.4772(2) 0.0406(18) Uani 1 1 d . . .
O9B O 0.0103(2) 0.35542(16) 0.1312(2) 0.0362(16) Uani 1 1 d . . .
O9C O -0.2301(3) 0.28872(17) -0.2939(2) 0.0414(18) Uani 1 1 d . . .
O9D O -0.3267(4) 0.0000 -0.4870(3) 0.041(2) Uani 1 2 d S . .
O10A O 0.1609(3) 0.11518(17) 0.4900(2) 0.0440(18) Uani 1 1 d . . .
O10B O 0.0057(2) 0.32505(16) 0.1975(2) 0.0364(16) Uani 1 1 d . . .
O10C O -0.2283(2) 0.29651(17) -0.2157(2) 0.0392(17) Uani 1 1 d . . .
O10D O -0.3458(3) 0.04425(17) -0.4438(2) 0.0439(18) Uani 1 1 d . . .
O11A O 0.0862(3) 0.11417(17) 0.4454(2) 0.0425(18) Uani 1 1 d . . .
O11B O -0.0494(2) 0.28414(17) 0.1789(2) 0.0377(17) Uani 1 1 d . . .
O11C O -0.2543(3) 0.24965(17) -0.1857(2) 0.0417(18) Uani 1 1 d . . .
O11D O -0.3553(3) 0.02745(19) -0.3722(3) 0.052(2) Uani 1 1 d . . .
O12A O 0.0665(3) 0.16441(18) 0.4184(3) 0.0471(19) Uani 1 1 d . . .
O12B O -0.0885(3) 0.29507(17) 0.1076(2) 0.0402(17) Uani 1 1 d . . .
O12C O -0.2910(3) 0.21782(18) -0.2431(2) 0.0458(19) Uani 1 1 d . . .
O13A O 0.1350(2) 0.19592(16) 0.4398(2) 0.0381(17) Uani 1 1 d . . .
O13B O -0.0585(2) 0.34274(16) 0.0831(2) 0.0365(16) Uani 1 1 d . . .
O13C O -0.2797(2) 0.24385(17) -0.3101(2) 0.0373(17) Uani 1 1 d . . .
O14A O 0.2870(3) 0.14259(18) 0.5230(2) 0.0445(19) Uani 1 1 d . . .
O14B O 0.1009(3) 0.38224(17) 0.1704(2) 0.0421(18) Uani 1 1 d . . .
O14C O -0.1661(3) 0.34242(17) -0.2980(2) 0.0423(18) Uani 1 1 d . . .
O14D O -0.2965(3) 0.04027(18) -0.5541(2) 0.0452(19) Uani 1 1 d . . .
O15A O 0.2339(3) 0.08892(17) 0.5422(2) 0.0428(18) Uani 1 1 d . . .
O15B O 0.0813(3) 0.35094(16) 0.2470(2) 0.0381(17) Uani 1 1 d . . .
O15C O -0.1784(3) 0.35012(17) -0.2086(2) 0.0387(17) Uani 1 1 d . . .
O15D O -0.3323(3) 0.08795(18) -0.5046(2) 0.0440(18) Uani 1 1 d . . .
O16A O 0.1626(3) 0.05182(17) 0.5087(2) 0.0450(19) Uani 1 1 d . . .
O16B O 0.0430(2) 0.29929(17) 0.2786(2) 0.0392(17) Uani 1 1 d . . .
O16C O -0.1875(3) 0.31884(17) -0.1344(2) 0.0414(18) Uani 1 1 d . . .
O16D O -0.3420(3) 0.10781(18) -0.4222(2) 0.0438(18) Uani 1 1 d . . .
O17A O 0.0749(3) 0.05166(17) 0.4526(3) 0.0450(19) Uani 1 1 d . . .
O17B O -0.0174(3) 0.2492(2) 0.2526(3) 0.060(2) Uani 1 1 d . . .
O17C O -0.2120(3) 0.25934(18) -0.1036(2) 0.047(2) Uani 1 1 d . . .
O17D O -0.3507(4) 0.0858(2) -0.3361(3) 0.077(3) Uani 1 1 d . . .
O18A O 0.0078(3) 0.08474(18) 0.4016(3) 0.055(2) Uani 1 1 d . . .
O18B O -0.0950(3) 0.22643(18) 0.1840(3) 0.050(2) Uani 1 1 d D . .
O18C O -0.2675(3) 0.20743(17) -0.1193(2) 0.0422(18) Uani 1 1 d . . .
O18D O -0.3502(5) 0.0330(3) -0.2796(3) 0.104(4) Uani 1 1 d . . .
O19A O -0.0132(4) 0.1428(2) 0.3649(4) 0.104(4) Uani 1 1 d D . .
O19B O -0.1415(2) 0.24093(16) 0.1002(2) 0.0369(17) Uani 1 1 d . . .
O19C O -0.3042(3) 0.16790(19) -0.1878(2) 0.053(2) Uani 1 1 d . . .
O20A O 0.0203(3) 0.2083(2) 0.3630(4) 0.090(4) Uani 1 1 d . . .
O20B O -0.1401(3) 0.28133(17) 0.0308(2) 0.0436(18) Uani 1 1 d . . .
O20C O -0.3281(4) 0.1648(2) -0.2847(3) 0.078(3) Uani 1 1 d . . .
O21A O 0.0994(3) 0.24703(17) 0.3883(2) 0.0412(18) Uani 1 1 d . . .
O21B O -0.1128(3) 0.34026(16) 0.0011(2) 0.0373(17) Uani 1 1 d . . .
O21C O -0.3148(3) 0.19424(18) -0.3642(2) 0.0442(19) Uani 1 1 d . . .
O22A O 0.1836(3) 0.24963(16) 0.4390(2) 0.0412(18) Uani 1 1 d . . .
O22B O -0.0469(3) 0.38487(18) 0.0194(2) 0.0438(19) Uani 1 1 d . . .
O22C O -0.2822(3) 0.24653(17) -0.3988(2) 0.0403(17) Uani 1 1 d . . .
O23A O 0.2627(3) 0.21638(18) 0.4728(2) 0.0440(18) Uani 1 1 d . . .
O23B O 0.0428(3) 0.39837(16) 0.0672(2) 0.0373(16) Uani 1 1 d . . .
O23C O -0.2158(3) 0.29556(17) -0.3849(2) 0.0412(18) Uani 1 1 d . . .
O24A O 0.0382(4) 0.0000 0.4135(4) 0.043(3) Uani 1 2 d S . .
O24C O -0.1785(2) 0.23531(17) -0.0247(2) 0.0395(17) Uani 1 1 d . . .
O25A O -0.0339(4) 0.0321(2) 0.3659(3) 0.080(3) Uani 1 1 d . . .
O25C O -0.2418(4) 0.1865(2) -0.0355(3) 0.066(3) Uani 1 1 d . . .
O26A O -0.1795(3) 0.1958(2) 0.0443(3) 0.060(2) Uani 1 1 d . . .
O27A O 0.1631(2) 0.13855(17) 0.4036(2) 0.0401(17) Uani 1 1 d . . .
O27B O 0.0118(2) 0.29592(16) 0.1128(2) 0.0363(16) Uani 1 1 d . . .
O27C O -0.1941(2) 0.23909(16) -0.2522(2) 0.0368(17) Uani 1 1 d . . .
O27D O -0.2755(4) 0.0000 -0.4096(3) 0.044(3) Uani 1 2 d S . .
O28A O 0.2470(2) 0.11387(18) 0.4516(2) 0.0406(18) Uani 1 1 d . . .
O28B O 0.0919(2) 0.32446(16) 0.1561(2) 0.0368(16) Uani 1 1 d . . .
O28C O -0.1393(2) 0.29436(17) -0.2519(2) 0.0401(17) Uani 1 1 d . . .
O28D O -0.2542(2) 0.04202(16) -0.4746(2) 0.0379(17) Uani 1 1 d . . .
O29A O 0.1575(3) 0.07116(18) 0.4219(2) 0.0459(19) Uani 1 1 d . . .
O29B O 0.0494(3) 0.26817(19) 0.1994(2) 0.049(2) Uani 1 1 d . . .
O29C O -0.1530(3) 0.26373(18) -0.1666(2) 0.0432(18) Uani 1 1 d . . .
O29D O -0.2754(3) 0.0672(2) -0.3792(3) 0.061(2) Uani 1 1 d . . .
O30A O 0.0756(4) 0.1146(3) 0.3556(3) 0.099(4) Uani 1 1 d . . .
O30B O -0.0423(3) 0.2362(2) 0.1155(3) 0.057(2) Uani 1 1 d . . .
O30C O -0.2126(3) 0.1906(2) -0.1864(3) 0.070(3) Uani 1 1 d . . .
O30D O -0.2785(6) 0.0000 -0.3179(5) 0.087(5) Uani 1 2 d S . .
O31A O 0.1088(3) 0.19035(17) 0.3476(2) 0.055(2) Uani 1 1 d . . .
O31B O -0.0460(3) 0.29378(18) 0.0248(2) 0.0424(18) Uani 1 1 d . . .
O31C O -0.2396(3) 0.18340(19) -0.3000(2) 0.052(2) Uani 1 1 d . . .
O32A O 0.2223(2) 0.19122(17) 0.4001(2) 0.0406(18) Uani 1 1 d . . .
O32B O 0.0325(2) 0.34041(16) 0.0512(2) 0.0353(16) Uani 1 1 d . . .
O32C O -0.1881(2) 0.24421(16) -0.3439(2) 0.0372(17) Uani 1 1 d . . .
O33A O 0.2941(3) 0.16174(18) 0.4359(2) 0.0430(18) Uani 1 1 d . . .
O33B O 0.1143(2) 0.35263(16) 0.0883(2) 0.0374(17) Uani 1 1 d . . .
O33C O -0.1300(2) 0.28868(16) -0.3317(2) 0.0376(17) Uani 1 1 d . . .
O33D O -0.2216(4) 0.0000 -0.5219(3) 0.043(3) Uani 1 2 d S . .
O34A O 0.3772(3) 0.14731(19) 0.4933(3) 0.053(2) Uani 1 1 d . . .
O34B O 0.1883(3) 0.38603(19) 0.1328(2) 0.0478(19) Uani 1 1 d . . .
O34C O -0.0822(3) 0.34631(17) -0.3401(2) 0.0440(19) Uani 1 1 d . . .
O34D O -0.2114(3) 0.03844(19) -0.5938(3) 0.056(2) Uani 1 1 d . . .
O35A O 0.0636(3) 0.04686(19) 0.3582(2) 0.056(2) Uani 1 1 d D . .
O35C O -0.1740(3) 0.1972(2) -0.0954(3) 0.066(3) Uani 1 1 d . . .
O36B O -0.0949(3) 0.2210(2) 0.0290(3) 0.055(2) Uani 1 1 d . . .
O37A O 0.3570(3) 0.2129(2) 0.4495(3) 0.055(2) Uani 1 1 d . . .
O37B O 0.1319(3) 0.40178(18) 0.0338(2) 0.048(2) Uani 1 1 d . . .
O37C O -0.1317(3) 0.30636(17) -0.4216(2) 0.047(2) Uani 1 1 d . . .
O38A O 0.2432(3) 0.13116(17) 0.3603(2) 0.0386(17) Uani 1 1 d . . .
O38B O 0.0958(3) 0.28888(16) 0.0744(2) 0.0404(17) Uani 1 1 d . . .
O38C O -0.1036(3) 0.23459(17) -0.2775(2) 0.0396(17) Uani 1 1 d . . .
O38D O -0.1828(4) 0.0000 -0.4318(3) 0.045(3) Uani 1 2 d S . .
OW1 O 0.0159(3) 0.2838(2) 0.3663(3) 0.059(2) Uiso 1 1 d . . .
OW2 O -0.2943(4) 0.1881(2) 0.0415(3) 0.076(3) Uiso 1 1 d . . .
OW3 O -0.1182(8) 0.0140(4) 0.3890(7) 0.091(7) Uiso 0.50 1 d P . .
OW4 O -0.0887(5) 0.2247(3) -0.0917(4) 0.098(4) Uiso 1 1 d . . .
OW5 O -0.3999(5) 0.1541(3) -0.3805(4) 0.098(4) Uiso 1 1 d . . .
OW6 O -0.1002(7) 0.0000 0.4795(5) 0.101(5) Uiso 1 2 d S . .
OW7 O 0.0588(5) 0.2853(3) 0.4880(4) 0.108(4) Uiso 1 1 d . . .
OW8 O 0.0000 0.4500(4) 0.0000 0.116(6) Uiso 1 2 d S . .
OW9 O 0.1315(7) 0.0000 0.3506(6) 0.119(6) Uiso 1 2 d S . .
OW10 O -0.1941(5) 0.3698(3) -0.3800(5) 0.127(5) Uiso 1 1 d . . .
OW11 O -0.4567(11) 0.0952(7) -0.4948(9) 0.127(9) Uiso 0.50 1 d P . .
OW12 O 0.0989(6) 0.2214(3) 0.5696(5) 0.129(5) Uiso 1 1 d . . .
OW13 O 0.0207(6) 0.1843(4) 0.2739(5) 0.145(6) Uiso 1 1 d . . .
OW14 O -0.3660(6) 0.3509(4) -0.2954(5) 0.152(6) Uiso 1 1 d . . .
OW15 O 0.2197(7) 0.1060(4) 0.6522(5) 0.156(6) Uiso 1 1 d . . .
OW16 O 0.1519(7) 0.1543(4) 0.2893(5) 0.163(6) Uiso 1 1 d . . .
OW17 O -0.0807(7) 0.0923(4) 0.3091(5) 0.165(6) Uiso 1 1 d . . .
OW18 O -0.2693(7) 0.1080(4) -0.2694(5) 0.164(6) Uiso 1 1 d . . .
OW19 O 0.1270(7) 0.0864(4) 0.6115(6) 0.174(7) Uiso 1 1 d . . .
OW20 O -0.3906(7) 0.3393(4) -0.3898(6) 0.175(7) Uiso 1 1 d . . .
OW21 O 0.1429(8) 0.4125(4) 0.2685(6) 0.182(7) Uiso 1 1 d . . .
OW22 O 0.0605(8) 0.2062(5) 0.1752(6) 0.196(8) Uiso 1 1 d . . .
OW23 O -0.0593(8) 0.3670(5) 0.3006(7) 0.206(8) Uiso 1 1 d . . .
OW24 O -0.0864(9) 0.4462(5) -0.1333(7) 0.216(9) Uiso 1 1 d . . .
OW25 O -0.3263(13) 0.0000 -0.6317(10) 0.218(13) Uiso 1 2 d S . .
OW26 O -0.3615(9) 0.1167(5) -0.2308(7) 0.216(9) Uiso 1 1 d . . .
OW27 O -0.0806(9) 0.2076(5) 0.2869(7) 0.217(9) Uiso 1 1 d . . .
OW28 O -0.2920(10) 0.3996(6) -0.1931(8) 0.267(12) Uiso 1 1 d . . .
OW29 O -0.0759(11) 0.4350(6) 0.1876(8) 0.269(12) Uiso 1 1 d . . .
OW30 O -0.1568(11) 0.3929(7) 0.1300(9) 0.290(13) Uiso 1 1 d . . .
OW31 O 0.1793(13) 0.0714(8) 0.3303(10) 0.319(15) Uiso 1 1 d . . .
OW32 O 0.0353(16) 0.3553(9) 0.4344(12) 0.39(2) Uiso 1 1 d . . .

loop_
_atom_site_aniso_label
_atom_site_aniso_U_11
_atom_site_aniso_U_22
_atom_site_aniso_U_33
_atom_site_aniso_U_23
_atom_site_aniso_U_13
_atom_site_aniso_U_12
Mo1A 0.0360(5) 0.0403(5) 0.0423(6) -0.0026(4) 0.0129(4) -0.0060(4)
Mo1B 0.0276(4) 0.0461(5) 0.0326(5) -0.0032(4) 0.0074(4) -0.0017(4)
Mo1C 0.0283(5) 0.0539(6) 0.0331(6) -0.0029(4) 0.0088(4) 0.0027(4)
Mo1D 0.0305(7) 0.0586(9) 0.0424(9) 0.000 0.0080(6) 0.000
Mo2A 0.0446(6) 0.0461(6) 0.0343(6) -0.0039(4) 0.0070(4) -0.0083(4)
Mo2B 0.0342(5) 0.0418(5) 0.0340(6) -0.0042(4) 0.0070(4) -0.0026(4)
Mo2C 0.0308(5) 0.0473(5) 0.0347(6) 0.0018(4) 0.0059(4) 0.0084(4)
Mo2D 0.0361(5) 0.0570(6) 0.0358(6) -0.0005(5) -0.0017(4) 0.0056(5)
Mo3A 0.0339(5) 0.0408(5) 0.0508(6) -0.0046(5) 0.0098(4) -0.0024(4)
Mo3B 0.0425(6) 0.0578(6) 0.0410(6) 0.0046(5) -0.0042(5) -0.0152(5)
Mo3C 0.0326(5) 0.0531(6) 0.0328(6) 0.0006(4) 0.0076(4) -0.0021(4)
Mo3D 0.1061(11) 0.0666(8) 0.0440(7) -0.0066(6) 0.0233(7) -0.0151(8)
Mo4A 0.0496(7) 0.0383(6) 0.0952(10) -0.0002(6) -0.0150(7) -0.0068(5)
Mo4B1 0.022(3) 0.0447(15) 0.0323(15) -0.0017(11) 0.0060(14) -0.0003(15)
Mo4B2 0.032(4) 0.055(3) 0.0338(18) 0.0022(17) 0.005(2) -0.011(3)
Mo4C 0.1192(12) 0.0755(9) 0.0294(7) -0.0042(6) 0.0101(7) -0.0483(8)
Mo4D 0.1046(17) 0.0905(15) 0.0568(12) 0.000 0.0422(12) 0.000
Mo5A 0.0361(5) 0.0449(6) 0.0642(7) 0.0068(5) 0.0051(5) -0.0095(4)
Mo5B1 0.0290(18) 0.0444(13) 0.0326(13) -0.0003(10) 0.0061(12) -0.0029(13)
Mo5B2 0.028(2) 0.0471(18) 0.0367(18) -0.0003(14) 0.0070(16) -0.0019(17)
Mo5C 0.0472(6) 0.0588(7) 0.0333(6) -0.0043(5) 0.0105(5) -0.0065(5)
Mo6A 0.0439(6) 0.0443(5) 0.0297(5) -0.0034(4) 0.0072(4) -0.0108(4)
Mo6B 0.0334(5) 0.0405(5) 0.0363(6) -0.0030(4) 0.0063(4) 0.0005(4)
Mo6C 0.0336(5) 0.0490(6) 0.0326(6) 0.0008(4) 0.0049(4) 0.0113(4)
Mo7A1 0.0323(12) 0.0393(11) 0.059(2) -0.0031(10) 0.0157(12) -0.0035(8)
Mo7A2 0.050(2) 0.0379(13) 0.046(2) -0.0038(12) 0.0046(17) -0.0035(12)
Mo7C 0.0353(5) 0.0592(6) 0.0374(6) 0.0024(5) 0.0035(4) -0.0063(5)
Mo8B 0.0404(6) 0.0519(6) 0.0385(6) -0.0016(5) 0.0036(5) -0.0024(5)
Mo9A 0.0296(5) 0.0529(6) 0.0326(5) -0.0037(4) 0.0050(4) -0.0060(4)
Mo9B 0.0286(4) 0.0416(5) 0.0338(5) -0.0017(4) 0.0090(4) -0.0019(4)
Mo9C 0.0288(5) 0.0446(5) 0.0353(6) 0.0056(4) 0.0089(4) 0.0047(4)
Mo9D 0.0307(7) 0.0540(8) 0.0310(8) 0.000 0.0039(6) 0.000
Mo10A 0.0344(5) 0.0567(6) 0.0378(6) 0.0020(5) -0.0003(4) -0.0093(4)
Mo10B 0.0311(5) 0.0446(5) 0.0366(6) -0.0009(4) 0.0062(4) -0.0061(4)
Mo10C 0.0331(5) 0.0465(5) 0.0321(5) 0.0060(4) 0.0074(4) 0.0058(4)
Mo10D 0.0427(6) 0.0471(6) 0.0322(6) 0.0011(4) 0.0081(4) 0.0025(4)
Mo11A 0.0340(5) 0.0543(6) 0.0334(6) 0.0017(5) 0.0018(4) -0.0113(4)
Mo11B 0.0329(5) 0.0403(5) 0.0362(6) 0.0001(4) 0.0066(4) -0.0035(4)
Mo11C 0.0382(5) 0.0409(5) 0.0312(5) 0.0043(4) 0.0100(4) 0.0084(4)
O1A 0.039(4) 0.050(5) 0.058(5) -0.003(4) 0.015(4) -0.004(4)
O1B 0.032(4) 0.055(5) 0.032(4) -0.003(3) 0.002(3) 0.003(3)
O1C 0.030(4) 0.071(5) 0.041(5) -0.012(4) 0.008(3) 0.005(4)
O1D 0.041(7) 0.059(7) 0.060(8) 0.000 -0.003(6) 0.000
O2A 0.056(5) 0.059(5) 0.046(5) -0.005(4) 0.018(4) -0.008(4)
O2B 0.046(5) 0.043(4) 0.047(5) -0.007(4) 0.006(4) -0.002(4)
O2C 0.040(4) 0.060(5) 0.049(5) 0.002(4) 0.011(4) 0.015(4)
O2D 0.044(5) 0.072(6) 0.049(5) -0.004(4) -0.006(4) 0.007(4)
O3A 0.057(5) 0.046(5) 0.071(6) -0.013(4) 0.035(5) -0.001(4)
O3B 0.039(5) 0.121(8) 0.050(5) -0.027(5) 0.021(4) -0.014(5)
O3C 0.046(5) 0.070(6) 0.062(6) -0.015(4) 0.024(4) -0.001(4)
O3D 0.042(5) 0.077(7) 0.112(8) -0.010(6) 0.018(5) 0.009(5)
O4A 0.069(7) 0.069(6) 0.134(9) -0.036(6) 0.059(6) -0.018(5)
O4C 0.037(4) 0.068(5) 0.038(5) -0.011(4) 0.010(3) 0.005(4)
O4D 0.104(14) 0.130(15) 0.089(12) 0.000 0.056(10) 0.000
O5A 0.109(9) 0.047(5) 0.115(8) 0.011(5) 0.080(7) 0.010(5)
O5B 0.038(4) 0.062(5) 0.045(5) -0.002(4) 0.015(4) 0.000(4)
O5C 0.039(5) 0.119(8) 0.063(6) -0.019(6) 0.016(4) -0.002(5)
O6A 0.060(5) 0.051(5) 0.037(5) -0.006(4) 0.010(4) -0.015(4)
O6B 0.042(4) 0.056(5) 0.047(5) 0.001(4) 0.008(4) 0.006(4)
O6C 0.042(4) 0.054(5) 0.036(4) 0.003(4) 0.003(3) 0.013(4)
O7A 0.044(5) 0.054(5) 0.077(6) -0.017(4) 0.023(4) -0.011(4)
O7C 0.031(4) 0.086(6) 0.045(5) -0.019(4) 0.006(4) -0.001(4)
O9A 0.038(4) 0.048(4) 0.037(4) -0.009(3) 0.009(3) -0.010(3)
O9B 0.030(4) 0.045(4) 0.035(4) -0.004(3) 0.006(3) 0.002(3)
O9C 0.035(4) 0.056(5) 0.034(4) 0.005(3) 0.009(3) 0.009(3)
O9D 0.036(6) 0.052(6) 0.035(6) 0.000 0.004(5) 0.000
O10A 0.034(4) 0.046(4) 0.053(5) -0.002(4) 0.009(4) -0.006(3)
O10B 0.033(4) 0.040(4) 0.038(4) -0.002(3) 0.010(3) -0.002(3)
O10C 0.030(4) 0.056(5) 0.032(4) 0.001(3) 0.006(3) 0.003(3)
O10D 0.036(4) 0.055(5) 0.040(5) -0.001(4) 0.003(3) 0.000(4)
O11A 0.033(4) 0.047(4) 0.046(5) -0.008(4) 0.002(3) -0.005(3)
O11B 0.028(4) 0.056(5) 0.029(4) -0.001(3) 0.004(3) -0.007(3)
O11C 0.035(4) 0.053(5) 0.041(4) -0.003(4) 0.019(3) -0.006(3)
O11D 0.045(5) 0.068(5) 0.045(5) 0.002(4) 0.018(4) 0.003(4)
O12A 0.031(4) 0.050(5) 0.061(5) 0.002(4) 0.006(4) -0.012(3)
O12B 0.032(4) 0.055(5) 0.034(4) -0.007(3) 0.006(3) -0.002(3)
O12C 0.046(5) 0.056(5) 0.037(5) 0.004(4) 0.014(4) -0.008(4)
O13A 0.035(4) 0.046(4) 0.034(4) -0.007(3) 0.007(3) -0.009(3)
O13B 0.028(4) 0.052(4) 0.030(4) -0.005(3) 0.006(3) 0.000(3)
O13C 0.029(4) 0.052(4) 0.032(4) -0.003(3) 0.006(3) 0.005(3)
O14A 0.042(4) 0.052(5) 0.038(4) -0.001(4) -0.006(4) -0.012(4)
O14B 0.039(4) 0.042(4) 0.044(5) 0.000(3) 0.002(3) -0.002(3)
O14C 0.036(4) 0.045(4) 0.047(5) 0.005(4) 0.006(3) 0.011(3)
O14D 0.045(5) 0.061(5) 0.028(4) -0.001(4) -0.004(3) 0.007(4)
O15A 0.046(4) 0.051(5) 0.032(4) -0.005(3) 0.004(3) -0.011(4)
O15B 0.042(4) 0.043(4) 0.027(4) -0.004(3) -0.002(3) -0.005(3)
O15C 0.034(4) 0.049(4) 0.034(4) 0.005(3) 0.009(3) 0.005(3)
O15D 0.035(4) 0.055(5) 0.042(5) 0.001(4) 0.003(3) 0.003(4)
O16A 0.043(4) 0.042(4) 0.051(5) -0.008(4) 0.008(4) -0.004(3)
O16B 0.033(4) 0.052(4) 0.033(4) -0.004(3) 0.004(3) -0.006(3)
O16C 0.038(4) 0.055(5) 0.033(4) -0.002(3) 0.013(3) 0.003(3)
O16D 0.035(4) 0.055(5) 0.042(5) -0.005(4) 0.010(3) 0.004(3)
O17A 0.037(4) 0.043(4) 0.055(5) -0.014(4) 0.008(4) -0.005(3)
O17B 0.056(5) 0.068(6) 0.053(5) 0.009(4) -0.009(4) -0.025(5)
O17C 0.051(5) 0.061(5) 0.031(4) 0.001(4) 0.003(4) -0.014(4)
O17D 0.110(9) 0.068(6) 0.058(6) -0.004(5) 0.031(6) -0.007(6)
O18A 0.038(4) 0.044(4) 0.084(6) -0.002(4) 0.014(4) -0.003(4)
O18B 0.046(5) 0.050(5) 0.051(5) 0.007(4) -0.006(4) -0.008(4)
O18C 0.043(4) 0.051(5) 0.033(4) -0.003(3) 0.006(3) -0.006(4)
O18D 0.159(12) 0.107(9) 0.051(6) -0.012(6) 0.034(7) -0.009(9)
O19A 0.095(8) 0.053(6) 0.148(10) 0.039(6) -0.068(8) -0.037(6)
O19B 0.031(4) 0.048(4) 0.032(4) -0.001(3) 0.007(3) -0.005(3)
O19C 0.069(6) 0.063(5) 0.026(4) -0.004(4) 0.003(4) -0.003(4)
O20A 0.042(5) 0.069(6) 0.152(10) 0.048(7) -0.023(6) -0.023(5)
O20B 0.041(4) 0.049(4) 0.042(5) 0.001(4) 0.008(4) -0.003(4)
O20C 0.100(8) 0.097(7) 0.042(5) -0.020(5) 0.029(5) -0.046(6)
O21A 0.037(4) 0.045(4) 0.043(5) 0.002(3) 0.012(3) -0.009(3)
O21B 0.038(4) 0.043(4) 0.031(4) 0.003(3) 0.008(3) 0.004(3)
O21C 0.036(4) 0.059(5) 0.039(5) -0.008(4) 0.009(3) -0.003(4)
O22A 0.043(4) 0.042(4) 0.040(4) -0.011(3) 0.008(3) -0.010(3)
O22B 0.042(4) 0.049(4) 0.042(5) 0.001(4) 0.014(4) -0.003(3)
O22C 0.037(4) 0.050(4) 0.034(4) 0.000(3) 0.003(3) 0.007(3)
O23A 0.045(4) 0.058(5) 0.030(4) -0.002(3) 0.005(3) -0.009(4)
O23B 0.037(4) 0.041(4) 0.035(4) -0.002(3) 0.008(3) -0.007(3)
O23C 0.049(5) 0.051(4) 0.023(4) 0.001(3) 0.000(3) 0.012(4)
O24A 0.038(6) 0.040(6) 0.054(7) 0.000 0.015(5) 0.000
O24C 0.030(4) 0.055(5) 0.035(4) -0.002(3) 0.007(3) -0.002(3)
O25A 0.082(7) 0.043(5) 0.103(8) 0.000(5) -0.040(6) 0.001(5)
O25C 0.077(7) 0.066(6) 0.048(5) 0.011(4) -0.019(5) -0.028(5)
O26A 0.084(7) 0.061(5) 0.033(5) 0.010(4) -0.011(4) -0.011(5)
O27A 0.031(4) 0.052(4) 0.038(4) -0.010(3) 0.007(3) -0.007(3)
O27B 0.033(4) 0.040(4) 0.036(4) -0.004(3) 0.007(3) -0.006(3)
O27C 0.035(4) 0.044(4) 0.033(4) 0.002(3) 0.011(3) 0.006(3)
O27D 0.032(6) 0.058(7) 0.043(7) 0.000 0.012(5) 0.000
O28A 0.030(4) 0.064(5) 0.028(4) -0.003(3) -0.001(3) -0.003(3)
O28B 0.030(4) 0.041(4) 0.040(4) -0.007(3) 0.008(3) -0.003(3)
O28C 0.032(4) 0.048(4) 0.043(4) 0.009(3) 0.014(3) 0.005(3)
O28D 0.033(4) 0.049(4) 0.032(4) 0.002(3) 0.001(3) 0.000(3)
O29A 0.034(4) 0.057(5) 0.047(5) -0.003(4) 0.008(4) -0.001(4)
O29B 0.051(5) 0.060(5) 0.034(5) -0.005(4) -0.005(4) 0.014(4)
O29C 0.032(4) 0.058(5) 0.039(5) 0.000(4) 0.004(3) 0.001(3)
O29D 0.041(5) 0.067(6) 0.071(6) 0.007(5) -0.016(4) 0.001(4)
O30A 0.117(10) 0.118(9) 0.070(7) -0.031(6) 0.041(6) -0.071(8)
O30B 0.034(4) 0.074(6) 0.063(6) -0.026(5) 0.002(4) 0.013(4)
O30C 0.050(5) 0.102(7) 0.058(6) -0.029(5) 0.003(4) 0.029(5)
O30D 0.099(12) 0.089(11) 0.071(10) 0.000 0.000(9) 0.000
O31A 0.086(7) 0.039(4) 0.038(5) 0.001(4) 0.002(4) -0.013(4)
O31B 0.038(4) 0.053(5) 0.037(5) -0.003(3) 0.005(3) 0.007(3)
O31C 0.057(5) 0.059(5) 0.037(5) -0.009(4) 0.001(4) 0.020(4)
O32A 0.033(4) 0.053(5) 0.037(4) -0.007(3) 0.008(3) -0.009(3)
O32B 0.030(4) 0.040(4) 0.036(4) -0.004(3) 0.005(3) 0.001(3)
O32C 0.031(4) 0.047(4) 0.035(4) 0.003(3) 0.010(3) 0.003(3)
O33A 0.035(4) 0.060(5) 0.034(4) -0.002(4) 0.001(3) -0.007(4)
O33B 0.025(3) 0.048(4) 0.040(4) 0.006(3) 0.006(3) -0.008(3)
O33C 0.028(4) 0.048(4) 0.038(4) 0.008(3) 0.010(3) 0.007(3)
O33D 0.043(6) 0.052(6) 0.036(6) 0.000 0.008(5) 0.000
O34A 0.039(4) 0.063(5) 0.056(5) 0.004(4) -0.002(4) -0.010(4)
O34B 0.033(4) 0.065(5) 0.046(5) 0.004(4) 0.004(4) -0.007(4)
O34C 0.047(5) 0.050(4) 0.038(4) 0.012(4) 0.014(4) 0.010(4)
O34D 0.063(6) 0.059(5) 0.048(5) -0.002(4) 0.015(4) 0.009(4)
O35A 0.068(6) 0.054(5) 0.045(5) 0.006(4) 0.004(4) -0.004(4)
O35C 0.045(5) 0.082(6) 0.070(6) -0.038(5) -0.003(4) 0.021(5)
O36B 0.037(4) 0.084(6) 0.042(5) -0.014(4) -0.004(4) 0.024(4)
O37A 0.038(4) 0.078(6) 0.046(5) 0.006(4) -0.003(4) -0.006(4)
O37B 0.041(4) 0.056(5) 0.046(5) 0.010(4) 0.004(4) -0.013(4)
O37C 0.061(5) 0.042(4) 0.042(5) 0.000(4) 0.018(4) 0.006(4)
O38A 0.036(4) 0.048(4) 0.033(4) 0.001(3) 0.008(3) 0.003(3)
O38B 0.038(4) 0.043(4) 0.042(5) 0.002(3) 0.014(3) 0.002(3)
O38C 0.033(4) 0.050(4) 0.037(4) 0.006(3) 0.008(3) 0.004(3)
O38D 0.034(6) 0.055(7) 0.045(7) 0.000 0.003(5) 0.000

loop_
_atom_type_symbol
_atom_type_description
_atom_type_scat_dispersion_real
_atom_type_scat_dispersion_imag
_atom_type_scat_source
H H 0.0000 0.0000 'International Tables Vol C Tables 4.2.6.8 and 6.1.1.4'
Mo Mo -2.0163 0.6505 'International Tables Vol C Tables 4.2.6.8 and 6.1.1.4'
N N 0.0037 0.0031 'International Tables Vol C Tables 4.2.6.8 and 6.1.1.4'
O O 0.0071 0.0057 'International Tables Vol C Tables 4.2.6.8 and 6.1.1.4'

loop_
_geom_angle_atom_site_label_1
_geom_angle_atom_site_label_2
_geom_angle_atom_site_label_3
_geom_angle
_geom_angle_site_symmetry_1
_geom_angle_site_symmetry_3
O1A Mo1A O11A 102.1(3) . .
O1A Mo1A O13A 95.6(3) . .
O11A Mo1A O13A 141.6(3) . .
O1A Mo1A O12A 99.6(4) . .
O11A Mo1A O12A 71.5(3) . .
O13A Mo1A O12A 72.1(3) . .
O1A Mo1A O10A 91.8(3) . .
O11A Mo1A O10A 71.9(3) . .
O13A Mo1A O10A 141.7(3) . .
O12A Mo1A O10A 143.2(3) . .
O1A Mo1A O9A 97.4(3) . .
O11A Mo1A O9A 138.3(3) . .
O13A Mo1A O9A 70.8(3) . .
O12A Mo1A O9A 140.4(3) . .
O10A Mo1A O9A 71.0(3) . .
O1A Mo1A O27A 170.6(3) . .
O11A Mo1A O27A 83.4(3) . .
O13A Mo1A O27A 84.3(3) . .
O12A Mo1A O27A 89.3(3) . .
O10A Mo1A O27A 82.6(3) . .
O9A Mo1A O27A 73.7(3) . .
O1B Mo1B O12B 100.9(3) . .
O1B Mo1B O11B 99.2(3) . .
O12B Mo1B O11B 72.6(3) . .
O1B Mo1B O10B 92.6(3) . .
O12B Mo1B O10B 143.4(3) . .
O11B Mo1B O10B 71.8(3) . .
O1B Mo1B O13B 94.3(3) . .
O12B Mo1B O13B 71.8(3) . .
O11B Mo1B O13B 143.6(3) . .
O10B Mo1B O13B 141.3(3) . .
O1B Mo1B O9B 102.1(3) . .
O12B Mo1B O9B 136.0(3) . .
O11B Mo1B O9B 138.3(3) . .
O10B Mo1B O9B 71.7(3) . .
O13B Mo1B O9B 69.5(3) . .
O1B Mo1B O27B 176.4(3) . .
O12B Mo1B O27B 82.4(3) . .
O11B Mo1B O27B 83.1(3) . .
O10B Mo1B O27B 85.4(3) . .
O13B Mo1B O27B 85.4(3) . .
O9B Mo1B O27B 74.4(3) . .
O1C Mo1C O11C 102.4(3) . .
O1C Mo1C O13C 94.5(3) . .
O11C Mo1C O13C 142.4(3) . .
O1C Mo1C O12C 99.4(4) . .
O11C Mo1C O12C 72.2(3) . .
O13C Mo1C O12C 72.1(3) . .
O1C Mo1C O10C 92.7(3) . .
O11C Mo1C O10C 71.6(3) . .
O13C Mo1C O10C 141.3(3) . .
O12C Mo1C O10C 143.5(3) . .
O1C Mo1C O9C 99.7(3) . .
O11C Mo1C O9C 136.5(3) . .
O13C Mo1C O9C 70.8(3) . .
O12C Mo1C O9C 139.3(3) . .
O10C Mo1C O9C 70.5(3) . .
O1C Mo1C O27C 173.8(3) . .
O11C Mo1C O27C 82.6(3) . .
O13C Mo1C O27C 83.3(3) . .
O12C Mo1C O27C 85.4(3) . .
O10C Mo1C O27C 85.5(3) . .
O9C Mo1C O27C 74.1(3) . .
O1D Mo1D O11D 100.6(4) . .
O1D Mo1D O11D 100.6(4) . 6
O11D Mo1D O11D 72.5(5) . 6
O1D Mo1D O10D 94.1(3) . .
O11D Mo1D O10D 71.3(3) . .
O11D Mo1D O10D 142.8(3) 6 .
O1D Mo1D O10D 94.1(3) . 6
O11D Mo1D O10D 142.8(3) . 6
O11D Mo1D O10D 71.3(3) 6 6
O10D Mo1D O10D 141.7(4) . 6
O1D Mo1D O9D 99.7(5) . .
O11D Mo1D O9D 138.0(3) . .
O11D Mo1D O9D 138.0(3) 6 .
O10D Mo1D O9D 70.9(2) . .
O10D Mo1D O9D 70.9(2) 6 .
O1D Mo1D O27D 173.6(5) . .
O11D Mo1D O27D 84.6(3) . .
O11D Mo1D O27D 84.6(3) 6 .
O10D Mo1D O27D 83.9(2) . .
O10D Mo1D O27D 83.9(2) 6 .
O9D Mo1D O27D 73.9(4) . .
O2A Mo2A O15A 102.7(4) . .
O2A Mo2A O14A 103.5(4) . .
O15A Mo2A O14A 97.8(3) . .
O2A Mo2A O10A 103.4(4) . .
O15A Mo2A O10A 88.3(3) . .
O14A Mo2A O10A 150.3(3) . .
O2A Mo2A O9A 96.2(3) . .
O15A Mo2A O9A 155.6(3) . .
O14A Mo2A O9A 92.7(3) . .
O10A Mo2A O9A 72.2(3) . .
O2A Mo2A O28A 169.6(3) . .
O15A Mo2A O28A 87.7(3) . .
O14A Mo2A O28A 74.3(3) . .
O10A Mo2A O28A 77.0(3) . .
O9A Mo2A O28A 73.9(3) . .
O2B Mo2B O14B 101.9(3) . .
O2B Mo2B O15B 102.2(3) . .
O14B Mo2B O15B 97.0(3) . .
O2B Mo2B O10B 103.8(3) . .
O14B Mo2B O10B 152.1(3) . .
O15B Mo2B O10B 88.0(3) . .
O2B Mo2B O9B 94.5(3) . .
O14B Mo2B O9B 95.3(3) . .
O15B Mo2B O9B 156.7(3) . .
O10B Mo2B O9B 72.1(3) . .
O2B Mo2B O28B 166.3(3) . .
O14B Mo2B O28B 72.5(3) . .
O15B Mo2B O28B 91.0(3) . .
O10B Mo2B O28B 80.0(3) . .
O9B Mo2B O28B 73.9(3) . .
O2C Mo2C O15C 103.3(4) . .
O2C Mo2C O14C 101.9(3) . .
O15C Mo2C O14C 97.1(3) . .
O2C Mo2C O10C 103.8(3) . .
O15C Mo2C O10C 88.5(3) . .
O14C Mo2C O10C 151.6(3) . .
O2C Mo2C O9C 94.9(3) . .
O15C Mo2C O9C 155.8(3) . .
O14C Mo2C O9C 94.5(3) . .
O10C Mo2C O9C 71.6(3) . .
O2C Mo2C O28C 167.5(3) . .
O15C Mo2C O28C 88.7(3) . .
O14C Mo2C O28C 72.8(3) . .
O10C Mo2C O28C 79.6(3) . .
O9C Mo2C O28C 74.5(3) . .
O2D Mo2D O15D 102.4(4) . .
O2D Mo2D O14D 101.7(4) . .
O15D Mo2D O14D 98.0(3) . .
O2D Mo2D O10D 104.5(4) . .
O15D Mo2D O10D 88.9(3) . .
O14D Mo2D O10D 150.8(3) . .
O2D Mo2D O9D 95.0(4) . .
O15D Mo2D O9D 156.9(3) . .
O14D Mo2D O9D 93.2(4) . .
O10D Mo2D O9D 72.0(3) . .
O2D Mo2D O28D 167.4(3) . .
O15D Mo2D O28D 89.8(3) . .
O14D Mo2D O28D 73.1(3) . .
O10D Mo2D O28D 78.6(3) . .
O9D Mo2D O28D 74.1(3) . .
O29A Mo3A O17A 103.2(4) . .
O29A Mo3A O16A 101.8(4) . .
O17A Mo3A O16A 103.4(3) . .
O29A Mo3A O10A 95.5(3) . .
O17A Mo3A O10A 154.1(3) . .
O16A Mo3A O10A 89.8(3) . .
O29A Mo3A O11A 98.3(3) . .
O17A Mo3A O11A 89.8(3) . .
O16A Mo3A O11A 152.6(3) . .
O10A Mo3A O11A 69.7(3) . .
O29A Mo3A O3A 172.8(3) . .
O17A Mo3A O3A 82.9(3) . .
O16A Mo3A O3A 80.3(3) . .
O10A Mo3A O3A 77.5(3) . .
O11A Mo3A O3A 77.7(3) . .
O17B Mo3B O3B 99.8(5) . .
O17B Mo3B O16B 105.5(4) . .
O3B Mo3B O16B 96.2(3) . .
O17B Mo3B O11B 94.7(3) . .
O3B Mo3B O11B 89.8(3) . .
O16B Mo3B O11B 157.5(3) . .
O17B Mo3B O10B 159.4(3) . .
O3B Mo3B O10B 92.3(4) . .
O16B Mo3B O10B 89.6(3) . .
O11B Mo3B O10B 68.5(3) . .
O17B Mo3B O29B 88.4(4) . .
O3B Mo3B O29B 170.1(4) . .
O16B Mo3B O29B 86.9(3) . .
O11B Mo3B O29B 84.0(3) . .
O10B Mo3B O29B 78.3(3) . .
O29C Mo3C O17C 101.2(4) . .
O29C Mo3C O16C 102.5(3) . .
O17C Mo3C O16C 103.8(3) . .
O29C Mo3C O11C 100.8(3) . .
O17C Mo3C O11C 90.0(3) . .
O16C Mo3C O11C 149.9(3) . .
O29C Mo3C O10C 95.6(3) . .
O17C Mo3C O10C 155.6(3) . .
O16C Mo3C O10C 89.5(3) . .
O11C Mo3C O10C 69.4(3) . .
O29C Mo3C O3C 175.7(3) . .
O17C Mo3C O3C 82.2(3) . .
O16C Mo3C O3C 79.2(3) . .
O11C Mo3C O3C 76.4(3) . .
O10C Mo3C O3C 80.3(3) . .
O17D Mo3D O16D 106.3(4) . .
O17D Mo3D O29D 99.5(5) . .
O16D Mo3D O29D 96.3(4) . .
O17D Mo3D O11D 94.5(4) . .
O16D Mo3D O11D 155.6(3) . .
O29D Mo3D O11D 92.6(4) . .
O17D Mo3D O10D 161.0(4) . .
O16D Mo3D O10D 89.4(3) . .
O29D Mo3D O10D 88.9(3) . .
O11D Mo3D O10D 68.1(3) . .
O17D Mo3D O3D 88.6(5) . .
O16D Mo3D O3D 83.7(4) . .
O29D Mo3D O3D 171.5(4) . .
O11D Mo3D O3D 84.2(4) . .
O10D Mo3D O3D 82.6(3) . .
O19A Mo4A O18A 105.3(4) . .
O19A Mo4A O4A 96.9(6) . .
O18A Mo4A O4A 95.2(4) . .
O19A Mo4A O12A 97.9(4) . .
O18A Mo4A O12A 155.6(3) . .
O4A Mo4A O12A 89.3(4) . .
O19A Mo4A O11A 163.5(4) . .
O18A Mo4A O11A 87.1(3) . .
O4A Mo4A O11A 92.6(4) . .
O12A Mo4A O11A 68.7(3) . .
O19A Mo4A O30A 92.4(6) . .
O18A Mo4A O30A 85.8(4) . .
O4A Mo4A O30A 170.0(5) . .
O12A Mo4A O30A 85.8(3) . .
O11A Mo4A O30A 77.5(4) . .
O18B Mo4B1 O30B 106.0(7) . .
O18B Mo4B1 O19B 104.6(5) . .
O30B Mo4B1 O19B 100.2(5) . .
O18B Mo4B1 O11B 96.3(4) . .
O30B Mo4B1 O11B 96.5(5) . .
O19B Mo4B1 O11B 148.3(6) . .
O18B Mo4B1 O12B 157.0(8) . .
O30B Mo4B1 O12B 92.5(5) . .
O19B Mo4B1 O12B 84.8(3) . .
O11B Mo4B1 O12B 67.7(3) . .
O18B Mo4B1 O4C 82.4(6) . 7_455
O30B Mo4B1 O4C 171.1(4) . 7_455
O19B Mo4B1 O4C 79.9(5) . 7_455
O11B Mo4B1 O4C 79.6(5) . 7_455
O12B Mo4B1 O4C 78.7(4) . 7_455
O18B Mo4B2 O4C 101.1(8) . 7_455
O18B Mo4B2 O19B 105.1(6) . .
O4C Mo4B2 O19B 98.9(9) 7_455 .
O18B Mo4B2 O11B 94.6(5) . .
O4C Mo4B2 O11B 94.4(7) 7_455 .
O19B Mo4B2 O11B 153.5(6) . .
O18B Mo4B2 O12B 158.0(11) . .
O4C Mo4B2 O12B 94.3(8) 7_455 .
O19B Mo4B2 O12B 87.6(3) . .
O11B Mo4B2 O12B 68.5(3) . .
O18B Mo4B2 O30B 83.8(10) . .
O4C Mo4B2 O30B 173.5(4) 7_455 .
O19B Mo4B2 O30B 83.7(8) . .
O11B Mo4B2 O30B 81.0(7) . .
O12B Mo4B2 O30B 79.8(6) . .
O19C Mo4C O18C 106.6(3) . .
O19C Mo4C O4C 98.4(4) . .
O18C Mo4C O4C 93.7(3) . .
O19C Mo4C O12C 96.2(3) . .
O18C Mo4C O12C 155.9(3) . .
O4C Mo4C O12C 90.5(3) . .
O19C Mo4C O11C 161.5(3) . .
O18C Mo4C O11C 87.6(3) . .
O4C Mo4C O11C 92.3(3) . .
O12C Mo4C O11C 68.5(3) . .
O19C Mo4C O30C 89.1(4) . .
O18C Mo4C O30C 86.7(3) . .
O4C Mo4C O30C 172.0(4) . .
O12C Mo4C O30C 86.0(3) . .
O11C Mo4C O30C 79.8(3) . .
O4D Mo4D O18D 102.5(6) . 6
O4D Mo4D O18D 102.5(6) . .
O18D Mo4D O18D 103.5(7) 6 .
O4D Mo4D O11D 94.7(5) . .
O18D Mo4D O11D 154.0(4) 6 .
O18D Mo4D O11D 91.4(4) . .
O4D Mo4D O11D 94.7(5) . 6
O18D Mo4D O11D 91.4(4) 6 6
O18D Mo4D O11D 154.0(4) . 6
O11D Mo4D O11D 67.6(4) . 6
O4D Mo4D O30D 171.0(6) . .
O18D Mo4D O30D 82.9(5) 6 .
O18D Mo4D O30D 82.9(5) . .
O11D Mo4D O30D 77.8(4) . .
O11D Mo4D O30D 77.8(4) 6 .
O31A Mo5A O20A 102.5(5) . .
O31A Mo5A O21A 101.7(3) . .
O20A Mo5A O21A 104.0(4) . .
O31A Mo5A O12A 95.0(3) . .
O20A Mo5A O12A 93.0(4) . .
O21A Mo5A O12A 152.8(3) . .
O31A Mo5A O13A 93.5(3) . .
O20A Mo5A O13A 156.6(4) . .
O21A Mo5A O13A 89.1(3) . .
O12A Mo5A O13A 68.4(3) . .
O31A Mo5A O5A 169.6(4) . .
O20A Mo5A O5A 86.5(5) . .
O21A Mo5A O5A 80.8(3) . .
O12A Mo5A O5A 79.2(3) . .
O13A Mo5A O5A 76.4(4) . .
O31B Mo5B1 O20B 104.3(5) . .
O31B Mo5B1 O21B 102.4(4) . .
O20B Mo5B1 O21B 104.2(4) . .
O31B Mo5B1 O12B 99.7(4) . .
O20B Mo5B1 O12B 89.9(3) . .
O21B Mo5B1 O12B 149.7(5) . .
O31B Mo5B1 O13B 93.5(4) . .
O20B Mo5B1 O13B 154.6(5) . .
O21B Mo5B1 O13B 89.2(3) . .
O12B Mo5B1 O13B 69.0(3) . .
O31B Mo5B1 O5B 172.3(3) . .
O20B Mo5B1 O5B 82.5(4) . .
O21B Mo5B1 O5B 79.1(4) . .
O12B Mo5B1 O5B 76.3(3) . .
O13B Mo5B1 O5B 78.9(3) . .
O5B Mo5B2 O20B 104.2(5) . .
O5B Mo5B2 O21B 100.5(5) . .
O20B Mo5B2 O21B 101.0(4) . .
O5B Mo5B2 O12B 96.5(5) . .
O20B Mo5B2 O12B 89.8(4) . .
O21B Mo5B2 O12B 156.9(5) . .
O5B Mo5B2 O13B 99.2(5) . .
O20B Mo5B2 O13B 151.4(6) . .
O21B Mo5B2 O13B 90.6(3) . .
O12B Mo5B2 O13B 71.2(3) . .
O5B Mo5B2 O31B 176.4(4) . .
O20B Mo5B2 O31B 79.0(5) . .
O21B Mo5B2 O31B 80.4(4) . .
O12B Mo5B2 O31B 81.7(4) . .
O13B Mo5B2 O31B 77.3(4) . .
O20C Mo5C O31C 103.9(5) . .
O20C Mo5C O21C 103.6(4) . .
O31C Mo5C O21C 101.7(3) . .
O20C Mo5C O12C 93.2(3) . .
O31C Mo5C O12C 94.3(3) . .
O21C Mo5C O12C 153.1(3) . .
O20C Mo5C O13C 155.6(4) . .
O31C Mo5C O13C 93.8(3) . .
O21C Mo5C O13C 88.9(3) . .
O12C Mo5C O13C 68.4(3) . .
O20C Mo5C O5C 83.6(5) . .
O31C Mo5C O5C 170.1(4) . .
O21C Mo5C O5C 82.5(3) . .
O12C Mo5C O5C 78.7(3) . .
O13C Mo5C O5C 77.2(3) . .
O6A Mo6A O22A 103.4(3) . .
O6A Mo6A O23A 105.4(4) . .
O22A Mo6A O23A 95.6(3) . .
O6A Mo6A O13A 102.9(3) . .
O22A Mo6A O13A 88.4(3) . .
O23A Mo6A O13A 149.6(3) . .
O6A Mo6A O9A 96.4(3) . .
O22A Mo6A O9A 154.9(3) . .
O23A Mo6A O9A 93.8(3) . .
O13A Mo6A O9A 72.1(3) . .
O6A Mo6A O32A 169.4(3) . .
O22A Mo6A O32A 87.1(3) . .
O23A Mo6A O32A 72.4(3) . .
O13A Mo6A O32A 77.8(3) . .
O9A Mo6A O32A 73.6(3) . .
O6B Mo6B O22B 102.6(3) . .
O6B Mo6B O23B 101.5(3) . .
O22B Mo6B O23B 98.6(3) . .
O6B Mo6B O13B 103.5(3) . .
O22B Mo6B O13B 88.3(3) . .
O23B Mo6B O13B 151.9(3) . .
O6B Mo6B O9B 95.1(3) . .
O22B Mo6B O9B 155.3(3) . .
O23B Mo6B O9B 94.6(3) . .
O13B Mo6B O9B 70.7(3) . .
O6B Mo6B O32B 166.5(3) . .
O22B Mo6B O32B 90.5(3) . .
O23B Mo6B O32B 73.1(3) . .
O13B Mo6B O32B 79.7(3) . .
O9B Mo6B O32B 73.4(2) . .
O6C Mo6C O22C 104.5(3) . .
O6C Mo6C O23C 104.3(3) . .
O22C Mo6C O23C 97.1(3) . .
O6C Mo6C O13C 103.6(3) . .
O22C Mo6C O13C 88.1(3) . .
O23C Mo6C O13C 149.3(3) . .
O6C Mo6C O9C 96.5(3) . .
O22C Mo6C O9C 154.1(3) . .
O23C Mo6C O9C 92.3(3) . .
O13C Mo6C O9C 72.0(3) . .
O6C Mo6C O32C 170.1(3) . .
O22C Mo6C O32C 85.1(3) . .
O23C Mo6C O32C 72.1(3) . .
O13C Mo6C O32C 78.3(2) . .
O9C Mo6C O32C 74.8(3) . .
O7A Mo7A1 O25A 107.9(5) . .
O7A Mo7A1 O24A 102.1(5) . .
O25A Mo7A1 O24A 98.5(5) . .
O7A Mo7A1 O18A 99.1(4) . .
O25A Mo7A1 O18A 94.9(4) . .
O24A Mo7A1 O18A 150.0(4) . .
O7A Mo7A1 O17A 90.4(4) . .
O25A Mo7A1 O17A 161.5(5) . .
O24A Mo7A1 O17A 79.6(4) . .
O18A Mo7A1 O17A 79.3(3) . .
O7A Mo7A1 O35A 166.0(4) . .
O25A Mo7A1 O35A 85.6(5) . .
O24A Mo7A1 O35A 79.2(4) . .
O18A Mo7A1 O35A 75.2(3) . .
O17A Mo7A1 O35A 76.0(3) . .
O35A Mo7A2 O25A 111.8(5) . .
O35A Mo7A2 O18A 98.6(4) . .
O25A Mo7A2 O18A 94.8(4) . .
O35A Mo7A2 O24A 101.0(5) . .
O25A Mo7A2 O24A 94.2(5) . .
O18A Mo7A2 O24A 153.5(5) . .
O35A Mo7A2 O17A 94.5(4) . .
O25A Mo7A2 O17A 153.6(6) . .
O18A Mo7A2 O17A 81.5(3) . .
O24A Mo7A2 O17A 79.4(4) . .
O35A Mo7A2 O7A 168.9(4) . .
O25A Mo7A2 O7A 79.2(5) . .
O18A Mo7A2 O7A 79.1(4) . .
O24A Mo7A2 O7A 78.2(4) . .
O17A Mo7A2 O7A 74.4(3) . .
O25C Mo7C O7C 104.1(5) . .
O25C Mo7C O24C 98.6(4) . .
O7C Mo7C O24C 99.8(3) . .
O25C Mo7C O18C 94.8(3) . .
O7C Mo7C O18C 97.1(3) . .
O24C Mo7C O18C 155.1(3) . .
O25C Mo7C O17C 169.4(4) . .
O7C Mo7C O17C 86.2(4) . .
O24C Mo7C O17C 81.8(3) . .
O18C Mo7C O17C 81.3(3) . .
O25C Mo7C O35C 88.9(4) . .
O7C Mo7C O35C 166.5(4) . .
O24C Mo7C O35C 81.4(3) . .
O18C Mo7C O35C 78.0(3) . .
O17C Mo7C O35C 80.6(3) . .
O26A Mo8B O36B 103.1(5) . .
O26A Mo8B O24C 96.2(3) . .
O36B Mo8B O24C 99.0(3) . .
O26A Mo8B O19B 94.8(3) . .
O36B Mo8B O19B 96.4(3) . .
O24C Mo8B O19B 158.5(3) . .
O26A Mo8B O20B 163.3(4) . .
O36B Mo8B O20B 93.5(4) . .
O24C Mo8B O20B 83.0(3) . .
O19B Mo8B O20B 81.2(3) . .
O26A Mo8B O7C 89.5(4) . 7_455
O36B Mo8B O7C 167.3(4) . 7_455
O24C Mo8B O7C 81.2(3) . 7_455
O19B Mo8B O7C 80.6(3) . 7_455
O20B Mo8B O7C 73.9(3) . 7_455
O38A Mo9A O27A 103.6(3) . .
O38A Mo9A O32A 106.9(3) . .
O27A Mo9A O32A 97.6(3) . .
O38A Mo9A O28A 102.8(3) . .
O27A Mo9A O28A 98.2(3) . .
O32A Mo9A O28A 141.8(3) . .
O38A Mo9A O33A 98.3(3) . .
O27A Mo9A O33A 158.1(3) . .
O32A Mo9A O33A 76.5(3) . .
O28A Mo9A O33A 75.9(3) . .
O38A Mo9A O9A 176.4(3) . .
O27A Mo9A O9A 73.7(3) . .
O32A Mo9A O9A 76.0(3) . .
O28A Mo9A O9A 75.5(3) . .
O33A Mo9A O9A 84.4(3) . .
O38B Mo9B O27B 104.0(3) . .
O38B Mo9B O32B 106.3(3) . .
O27B Mo9B O32B 98.5(3) . .
O38B Mo9B O28B 108.9(3) . .
O27B Mo9B O28B 97.6(3) . .
O32B Mo9B O28B 136.1(3) . .
O38B Mo9B O33B 92.8(3) . .
O27B Mo9B O33B 163.2(3) . .
O32B Mo9B O33B 76.0(3) . .
O28B Mo9B O33B 76.9(3) . .
O38B Mo9B O9B 176.6(3) . .
O27B Mo9B O9B 73.1(3) . .
O32B Mo9B O9B 72.7(3) . .
O28B Mo9B O9B 73.5(3) . .
O33B Mo9B O9B 90.0(2) . .
O38C Mo9C O27C 103.0(3) . .
O38C Mo9C O28C 105.6(3) . .
O27C Mo9C O28C 99.4(3) . .
O38C Mo9C O32C 106.7(3) . .
O27C Mo9C O32C 96.4(3) . .
O28C Mo9C O32C 139.5(3) . .
O38C Mo9C O33C 99.0(3) . .
O27C Mo9C O33C 157.9(3) . .
O28C Mo9C O33C 76.0(3) . .
O32C Mo9C O33C 75.4(3) . .
O38C Mo9C O9C 176.1(3) . .
O27C Mo9C O9C 73.2(3) . .
O28C Mo9C O9C 74.6(3) . .
O32C Mo9C O9C 74.8(3) . .
O33C Mo9C O9C 84.8(2) . .
O38D Mo9D O27D 104.1(5) . .
O38D Mo9D O28D 106.1(2) . 6
O27D Mo9D O28D 97.7(2) . 6
O38D Mo9D O28D 106.1(2) . .
O27D Mo9D O28D 97.7(2) . .
O28D Mo9D O28D 139.6(4) 6 .
O38D Mo9D O33D 94.6(5) . .
O27D Mo9D O33D 161.3(4) . .
O28D Mo9D O33D 76.8(2) 6 .
O28D Mo9D O33D 76.8(2) . .
O38D Mo9D O9D 177.8(4) . .
O27D Mo9D O9D 73.8(4) . .
O28D Mo9D O9D 74.4(2) 6 .
O28D Mo9D O9D 74.4(2) . .
O33D Mo9D O9D 87.6(4) . .
O34A Mo10A O15D 104.7(4) . 2
O34A Mo10A O14A 98.9(4) . .
O15D Mo10A O14A 89.3(3) 2 .
O34A Mo10A O16D 102.1(4) . 2
O15D Mo10A O16D 86.5(3) 2 2
O14A Mo10A O16D 159.0(3) . 2
O34A Mo10A O33A 99.3(3) . .
O15D Mo10A O33A 155.9(3) 2 .
O14A Mo10A O33A 89.3(3) . .
O16D Mo10A O33A 86.2(3) 2 .
O34A Mo10A O28A 167.5(3) . .
O15D Mo10A O28A 86.5(3) 2 .
O14A Mo10A O28A 75.3(3) . .
O16D Mo10A O28A 84.0(3) 2 .
O33A Mo10A O28A 69.9(3) . .
O34B Mo10B O15C 102.0(3) . 2
O34B Mo10B O14B 100.3(3) . .
O15C Mo10B O14B 89.1(3) 2 .
O34B Mo10B O16C 102.9(3) . 2
O15C Mo10B O16C 85.4(3) 2 2
O14B Mo10B O16C 156.8(3) . 2
O34B Mo10B O33B 95.2(3) . .
O15C Mo10B O33B 162.4(3) 2 .
O14B Mo10B O33B 91.7(3) . .
O16C Mo10B O33B 86.9(3) 2 .
O34B Mo10B O28B 165.9(3) . .
O15C Mo10B O28B 90.8(3) 2 .
O14B Mo10B O28B 73.8(3) . .
O16C Mo10B O28B 83.7(3) 2 .
O33B Mo10B O28B 72.5(3) . .
O34C Mo10C O15B 103.3(3) . 2
O34C Mo10C O14C 98.6(3) . .
O15B Mo10C O14C 89.2(3) 2 .
O34C Mo10C O16B 102.3(3) . 2
O15B Mo10C O16B 86.7(3) 2 2
O14C Mo10C O16B 159.0(3) . 2
O34C Mo10C O33C 98.7(3) . .
O15B Mo10C O33C 158.1(3) 2 .
O14C Mo10C O33C 87.4(3) . .
O16B Mo10C O33C 88.7(3) 2 .
O34C Mo10C O28C 166.7(3) . .
O15B Mo10C O28C 88.0(3) 2 .
O14C Mo10C O28C 74.2(3) . .
O16B Mo10C O28C 85.1(3) 2 .
O33C Mo10C O28C 70.2(3) . .
O34D Mo10D O15A 101.7(4) . 2
O34D Mo10D O14D 99.5(4) . .
O15A Mo10D O14D 89.6(3) 2 .
O34D Mo10D O16A 101.9(4) . 2
O15A Mo10D O16A 86.1(3) 2 2
O14D Mo10D O16A 158.6(3) . 2
O34D Mo10D O33D 97.2(4) . .
O15A Mo10D O33D 160.9(3) 2 .
O14D Mo10D O33D 90.1(4) . .
O16A Mo10D O33D 87.3(4) 2 .
O34D Mo10D O28D 167.2(4) . .
O15A Mo10D O28D 89.7(3) 2 .
O14D Mo10D O28D 74.6(3) . .
O16A Mo10D O28D 84.4(3) 2 .
O33D Mo10D O28D 71.8(3) . .
O37A Mo11A O22C 105.2(4) . 2
O37A Mo11A O23A 100.7(4) . .
O22C Mo11A O23A 89.6(3) 2 .
O37A Mo11A O21C 100.8(4) . 2
O22C Mo11A O21C 86.8(3) 2 2
O23A Mo11A O21C 158.3(3) . 2
O37A Mo11A O33A 98.8(4) . .
O22C Mo11A O33A 155.7(3) 2 .
O23A Mo11A O33A 89.8(3) . .
O21C Mo11A O33A 84.9(3) 2 .
O37A Mo11A O32A 168.1(3) . .
O22C Mo11A O32A 86.0(3) 2 .
O23A Mo11A O32A 74.6(3) . .
O21C Mo11A O32A 83.8(3) 2 .
O33A Mo11A O32A 70.5(3) . .
O37B Mo11B O22B 102.7(3) . 2
O37B Mo11B O23B 99.2(3) . .
O22B Mo11B O23B 88.1(3) 2 .
O37B Mo11B O33B 97.1(3) . .
O22B Mo11B O33B 160.1(3) 2 .
O23B Mo11B O33B 91.1(3) . .
O37B Mo11B O21B 102.4(3) . 2
O22B Mo11B O21B 85.7(3) 2 2
O23B Mo11B O21B 158.4(3) . 2
O33B Mo11B O21B 87.8(3) . 2
O37B Mo11B O32B 166.6(3) . .
O22B Mo11B O32B 88.8(3) 2 .
O23B Mo11B O32B 74.0(3) . .
O33B Mo11B O32B 71.9(3) . .
O21B Mo11B O32B 85.2(3) 2 .
O37C Mo11C O22A 105.2(3) . 2
O37C Mo11C O23C 98.7(3) . .
O22A Mo11C O23C 92.2(3) 2 .
O37C Mo11C O21A 101.7(3) . 2
O22A Mo11C O21A 86.2(3) 2 2
O23C Mo11C O21A 159.2(3) . 2
O37C Mo11C O33C 100.2(3) . .
O22A Mo11C O33C 154.1(3) 2 .
O23C Mo11C O33C 88.9(3) . .
O21A Mo11C O33C 83.8(3) 2 .
O37C Mo11C O32C 167.6(3) . .
O22A Mo11C O32C 85.7(3) 2 .
O23C Mo11C O32C 74.5(3) . .
O21A Mo11C O32C 84.7(3) 2 .
O33C Mo11C O32C 69.7(3) . .
Mo4B2 O4C Mo4C 158.7(5) 7_455 .
Mo4B2 O4C Mo4B1 1.4(2) 7_455 7_455
Mo4C O4C Mo4B1 160.1(4) . 7_455
Mo5B2 O5B Mo5B1 1.09(16) . .
Mo7A1 O7A Mo7A2 4.01(15) . .
Mo7C O7C Mo8B 164.8(5) . 7_455
Mo6A O9A Mo2A 141.5(4) . .
Mo6A O9A Mo1A 102.6(3) . .
Mo2A O9A Mo1A 102.4(3) . .
Mo6A O9A Mo9A 103.6(3) . .
Mo2A O9A Mo9A 102.5(3) . .
Mo1A O9A Mo9A 95.9(3) . .
Mo6B O9B Mo2B 140.4(4) . .
Mo6B O9B Mo1B 106.2(3) . .
Mo2B O9B Mo1B 104.2(3) . .
Mo6B O9B Mo9B 101.2(3) . .
Mo2B O9B Mo9B 100.5(3) . .
Mo1B O9B Mo9B 95.5(3) . .
Mo6C O9C Mo2C 141.8(4) . .
Mo6C O9C Mo1C 103.4(3) . .
Mo2C O9C Mo1C 103.8(3) . .
Mo6C O9C Mo9C 103.5(3) . .
Mo2C O9C Mo9C 100.2(3) . .
Mo1C O9C Mo9C 95.3(3) . .
Mo2D O9D Mo2D 142.2(5) . 6
Mo2D O9D Mo1D 103.4(3) . .
Mo2D O9D Mo1D 103.4(3) 6 .
Mo2D O9D Mo9D 101.6(3) . .
Mo2D O9D Mo9D 101.6(3) 6 .
Mo1D O9D Mo9D 95.6(4) . .
Mo2A O10A Mo1A 109.2(3) . .
Mo2A O10A Mo3A 142.0(4) . .
Mo1A O10A Mo3A 107.6(3) . .
Mo2B O10B Mo1B 109.3(3) . .
Mo2B O10B Mo3B 142.7(4) . .
Mo1B O10B Mo3B 108.0(3) . .
Mo2C O10C Mo1C 111.2(3) . .
Mo2C O10C Mo3C 138.1(4) . .
Mo1C O10C Mo3C 106.6(3) . .
Mo1D O10D Mo2D 109.9(3) . .
Mo1D O10D Mo3D 108.2(3) . .
Mo2D O10D Mo3D 141.5(4) . .
Mo1A O11A Mo3A 109.6(3) . .
Mo1A O11A Mo4A 108.9(3) . .
Mo3A O11A Mo4A 140.2(4) . .
Mo1B O11B Mo3B 111.0(3) . .
Mo1B O11B Mo4B1 111.5(3) . .
Mo3B O11B Mo4B1 136.8(4) . .
Mo1B O11B Mo4B2 109.4(4) . .
Mo3B O11B Mo4B2 138.8(4) . .
Mo4B1 O11B Mo4B2 15.9(3) . .
Mo1C O11C Mo3C 110.5(3) . .
Mo1C O11C Mo4C 107.8(3) . .
Mo3C O11C Mo4C 140.2(4) . .
Mo1D O11D Mo3D 112.4(4) . .
Mo1D O11D Mo4D 109.6(4) . .
Mo3D O11D Mo4D 137.9(4) . .
Mo1A O12A Mo4A 110.7(4) . .
Mo1A O12A Mo5A 110.6(3) . .
Mo4A O12A Mo5A 135.0(4) . .
Mo5B2 O12B Mo1B 109.1(4) . .
Mo5B2 O12B Mo5B1 19.65(13) . .
Mo1B O12B Mo5B1 110.5(3) . .
Mo5B2 O12B Mo4B2 140.4(4) . .
Mo1B O12B Mo4B2 107.9(3) . .
Mo5B1 O12B Mo4B2 141.1(4) . .
Mo5B2 O12B Mo4B1 143.2(4) . .
Mo1B O12B Mo4B1 107.6(3) . .
Mo5B1 O12B Mo4B1 135.9(4) . .
Mo4B2 O12B Mo4B1 15.2(3) . .
Mo1C O12C Mo4C 111.0(4) . .
Mo1C O12C Mo5C 110.6(3) . .
Mo4C O12C Mo5C 136.3(4) . .
Mo6A O13A Mo1A 110.0(3) . .
Mo6A O13A Mo5A 141.8(4) . .
Mo1A O13A Mo5A 107.9(3) . .
Mo6B O13B Mo1B 110.8(3) . .
Mo6B O13B Mo5B2 143.4(4) . .
Mo1B O13B Mo5B2 105.7(3) . .
Mo6B O13B Mo5B1 138.2(4) . .
Mo1B O13B Mo5B1 107.5(3) . .
Mo5B2 O13B Mo5B1 19.17(12) . .
Mo6C O13C Mo1C 109.5(3) . .
Mo6C O13C Mo5C 141.6(4) . .
Mo1C O13C Mo5C 108.2(3) . .
Mo2A O14A Mo10A 120.5(4) . .
Mo2B O14B Mo10B 119.6(4) . .
Mo2C O14C Mo10C 120.3(4) . .
Mo2D O14D Mo10D 120.4(4) . .
Mo2A O15A Mo10D 157.1(4) . 2
Mo2B O15B Mo10C 158.4(4) . 2
Mo2C O15C Mo10B 158.3(4) . 2
Mo2D O15D Mo10A 157.6(4) . 2
Mo3A O16A Mo10D 147.7(4) . 2
Mo3B O16B Mo10C 152.9(4) . 2
Mo3C O16C Mo10B 145.8(4) . 2
Mo3D O16D Mo10A 151.2(4) . 2
Mo3A O17A Mo7A2 137.4(5) . .
Mo3A O17A Mo7A1 152.9(5) . .
Mo7A2 O17A Mo7A1 19.63(10) . .
Mo3C O17C Mo7C 156.2(4) . .
Mo4A O18A Mo7A2 151.4(5) . .
Mo4A O18A Mo7A1 165.0(5) . .
Mo7A2 O18A Mo7A1 22.58(14) . .
Mo4B1 O18B Mo4B2 19.5(3) . .
Mo4C O18C Mo7C 161.5(4) . .
Mo4B2 O19B Mo4B1 17.7(3) . .
Mo4B2 O19B Mo8B 152.9(6) . .
Mo4B1 O19B Mo8B 138.7(5) . .
Mo5B1 O20B Mo5B2 22.69(13) . .
Mo5B1 O20B Mo8B 142.6(5) . .
Mo5B2 O20B Mo8B 151.5(4) . .
Mo5A O21A Mo11C 148.6(4) . 2
Mo5B1 O21B Mo5B2 21.63(13) . .
Mo5B1 O21B Mo11B 145.5(4) . 2
Mo5B2 O21B Mo11B 152.6(4) . 2
Mo5C O21C Mo11A 148.1(4) . 2
Mo6A O22A Mo11C 158.1(4) . 2
Mo6B O22B Mo11B 158.8(4) . 2
Mo6C O22C Mo11A 158.4(4) . 2
Mo6A O23A Mo11A 124.4(4) . .
Mo6B O23B Mo11B 118.7(3) . .
Mo6C O23C Mo11C 123.7(4) . .
Mo7A1 O24A Mo7A1 124.5(6) . 6
Mo7A1 O24A Mo7A2 136.7(6) . 6
Mo7A1 O24A Mo7A2 22.95(10) 6 6
Mo7A1 O24A Mo7A2 22.95(10) . .
Mo7A1 O24A Mo7A2 136.7(6) 6 .
Mo7A2 O24A Mo7A2 137.3(6) 6 .
Mo7C O24C Mo8B 137.1(4) . .
Mo7A1 O25A Mo7A2 25.19(16) . .
Mo9A O27A Mo1A 116.7(3) . .
Mo9B O27B Mo1B 117.0(3) . .
Mo9C O27C Mo1C 117.3(3) . .
Mo9D O27D Mo1D 116.7(5) . .
Mo9A O28A Mo10A 103.4(3) . .
Mo9A O28A Mo2A 108.1(3) . .
Mo10A O28A Mo2A 88.7(2) . .
Mo9B O28B Mo10B 105.7(3) . .
Mo9B O28B Mo2B 112.0(3) . .
Mo10B O28B Mo2B 92.0(2) . .
Mo9C O28C Mo10C 104.5(3) . .
Mo9C O28C Mo2C 110.6(3) . .
Mo10C O28C Mo2C 91.2(2) . .
Mo9D O28D Mo10D 104.4(3) . .
Mo9D O28D Mo2D 109.8(3) . .
Mo10D O28D Mo2D 90.1(2) . .
Mo4B1 O30B Mo4B2 2.7(2) . .
Mo5B1 O31B Mo5B2 3.00(14) . .
Mo9A O32A Mo11A 102.8(3) . .
Mo9A O32A Mo6A 106.7(3) . .
Mo11A O32A Mo6A 87.9(2) . .
Mo9B O32B Mo11B 105.6(3) . .
Mo9B O32B Mo6B 112.6(3) . .
Mo11B O32B Mo6B 91.8(2) . .
Mo9C O32C Mo11C 102.7(3) . .
Mo9C O32C Mo6C 106.9(3) . .
Mo11C O32C Mo6C 88.6(2) . .
Mo11A O33A Mo10A 138.7(4) . .
Mo11A O33A Mo9A 109.5(3) . .
Mo10A O33A Mo9A 110.1(3) . .
Mo11B O33B Mo10B 144.7(4) . .
Mo11B O33B Mo9B 105.6(3) . .
Mo10B O33B Mo9B 104.0(3) . .
Mo11C O33C Mo10C 139.6(4) . .
Mo11C O33C Mo9C 111.6(3) . .
Mo10C O33C Mo9C 107.3(3) . .
Mo10D O33D Mo10D 143.3(5) . 6
Mo10D O33D Mo9D 106.3(3) . .
Mo10D O33D Mo9D 106.3(3) 6 .
Mo7A2 O35A Mo7A1 1.45(17) . .

loop_
_geom_bond_atom_site_label_1
_geom_bond_atom_site_label_2
_geom_bond_distance
_geom_bond_site_symmetry_2
Mo1A O1A 1.693(8) .
Mo1A O11A 1.980(7) .
Mo1A O13A 1.995(7) .
Mo1A O12A 2.023(8) .
Mo1A O10A 2.033(8) .
Mo1A O9A 2.109(7) .
Mo1A O27A 2.207(7) .
Mo1B O1B 1.664(7) .
Mo1B O12B 1.988(7) .
Mo1B O11B 2.000(7) .
Mo1B O10B 2.011(7) .
Mo1B O13B 2.018(7) .
Mo1B O9B 2.088(7) .
Mo1B O27B 2.212(7) .
Mo1C O1C 1.658(7) .
Mo1C O11C 1.979(7) .
Mo1C O13C 1.999(7) .
Mo1C O12C 2.014(8) .
Mo1C O10C 2.025(7) .
Mo1C O9C 2.107(7) .
Mo1C O27C 2.226(7) .
Mo1D O1D 1.660(11) .
Mo1D O11D 1.983(8) .
Mo1D O11D 1.983(8) 6
Mo1D O10D 2.000(7) .
Mo1D O10D 2.000(7) 6
Mo1D O9D 2.115(10) .
Mo1D O27D 2.231(10) .
Mo2A O2A 1.674(8) .
Mo2A O15A 1.866(8) .
Mo2A O14A 1.873(7) .
Mo2A O10A 1.985(7) .
Mo2A O9A 2.096(8) .
Mo2A O28A 2.419(7) .
Mo2B O2B 1.689(7) .
Mo2B O14B 1.852(7) .
Mo2B O15B 1.855(7) .
Mo2B O10B 2.011(7) .
Mo2B O9B 2.070(7) .
Mo2B O28B 2.344(7) .
Mo2C O2C 1.677(7) .
Mo2C O15C 1.846(7) .
Mo2C O14C 1.864(7) .
Mo2C O10C 1.981(7) .
Mo2C O9C 2.094(8) .
Mo2C O28C 2.376(7) .
Mo2D O2D 1.692(8) .
Mo2D O15D 1.812(8) .
Mo2D O14D 1.860(8) .
Mo2D O10D 2.002(7) .
Mo2D O9D 2.060(3) .
Mo2D O28D 2.390(7) .
Mo3A O29A 1.683(7) .
Mo3A O17A 1.748(7) .
Mo3A O16A 1.847(8) .
Mo3A O10A 2.060(7) .
Mo3A O11A 2.062(7) .
Mo3A O3A 2.431(7) .
Mo3B O17B 1.666(8) .
Mo3B O3B 1.822(8) .
Mo3B O16B 1.826(7) .
Mo3B O11B 2.059(7) .
Mo3B O10B 2.121(7) .
Mo3B O29B 2.173(8) .
Mo3C O29C 1.692(7) .
Mo3C O17C 1.732(7) .
Mo3C O16C 1.842(7) .
Mo3C O11C 2.030(7) .
Mo3C O10C 2.084(7) .
Mo3C O3C 2.409(8) .
Mo3D O17D 1.657(9) .
Mo3D O16D 1.840(8) .
Mo3D O29D 1.867(8) .
Mo3D O11D 2.031(8) .
Mo3D O10D 2.117(7) .
Mo3D O3D 2.183(9) .
Mo4A O19A 1.619(7) .
Mo4A O18A 1.842(8) .
Mo4A O4A 1.892(9) .
Mo4A O12A 2.029(7) .
Mo4A O11A 2.116(7) .
Mo4A O30A 2.198(11) .
Mo4B1 O18B 1.652(9) .
Mo4B1 O30B 1.712(16) .
Mo4B1 O19B 1.874(8) .
Mo4B1 O11B 2.064(8) .
Mo4B1 O12B 2.171(8) .
Mo4B1 O4C 2.328(16) 7_455
Mo4B2 O18B 1.697(11) .
Mo4B2 O4C 1.76(2) 7_455
Mo4B2 O19B 1.820(8) .
Mo4B2 O11B 2.072(8) .
Mo4B2 O12B 2.120(8) .
Mo4B2 O30B 2.27(2) .
Mo4C O19C 1.656(8) .
Mo4C O18C 1.814(7) .
Mo4C O4C 1.920(7) .
Mo4C O12C 2.031(7) .
Mo4C O11C 2.146(7) .
Mo4C O30C 2.183(8) .
Mo4D O4D 1.719(18) .
Mo4D O18D 1.793(11) 6
Mo4D O18D 1.793(11) .
Mo4D O11D 2.106(8) .
Mo4D O11D 2.106(8) 6
Mo4D O30D 2.362(17) .
Mo5A O31A 1.699(9) .
Mo5A O20A 1.711(9) .
Mo5A O21A 1.833(7) .
Mo5A O12A 2.055(7) .
Mo5A O13A 2.150(7) .
Mo5A O5A 2.320(9) .
Mo5B1 O31B 1.701(11) .
Mo5B1 O20B 1.709(8) .
Mo5B1 O21B 1.840(7) .
Mo5B1 O12B 2.050(8) .
Mo5B1 O13B 2.097(7) .
Mo5B1 O5B 2.392(11) .
Mo5B2 O5B 1.702(13) .
Mo5B2 O20B 1.786(9) .
Mo5B2 O21B 1.845(7) .
Mo5B2 O12B 1.988(8) .
Mo5B2 O13B 2.046(7) .
Mo5B2 O31B 2.384(13) .
Mo5C O20C 1.691(9) .
Mo5C O31C 1.697(8) .
Mo5C O21C 1.834(7) .
Mo5C O12C 2.063(7) .
Mo5C O13C 2.137(7) .
Mo5C O5C 2.328(9) .
Mo6A O6A 1.692(7) .
Mo6A O22A 1.835(7) .
Mo6A O23A 1.841(8) .
Mo6A O13A 1.981(7) .
Mo6A O9A 2.063(7) .
Mo6A O32A 2.470(7) .
Mo6B O6B 1.683(8) .
Mo6B O22B 1.842(7) .
Mo6B O23B 1.864(7) .
Mo6B O13B 2.001(7) .
Mo6B O9B 2.048(7) .
Mo6B O32B 2.341(7) .
Mo6C O6C 1.675(7) .
Mo6C O22C 1.850(7) .
Mo6C O23C 1.878(8) .
Mo6C O13C 1.998(7) .
Mo6C O9C 2.051(7) .
Mo6C O32C 2.462(7) .
Mo7A1 O7A 1.641(7) .
Mo7A1 O25A 1.694(9) .
Mo7A1 O24A 1.887(5) .
Mo7A1 O18A 1.969(8) .
Mo7A1 O17A 2.241(8) .
Mo7A1 O35A 2.380(7) .
Mo7A2 O35A 1.621(8) .
Mo7A2 O25A 1.774(10) .
Mo7A2 O18A 1.898(8) .
Mo7A2 O24A 1.929(5) .
Mo7A2 O17A 2.215(8) .
Mo7A2 O7A 2.388(8) .
Mo7C O25C 1.699(8) .
Mo7C O7C 1.738(8) .
Mo7C O24C 1.889(7) .
Mo7C O18C 1.977(7) .
Mo7C O17C 2.182(7) .
Mo7C O35C 2.233(8) .
Mo8B O26A 1.692(8) .
Mo8B O36B 1.715(7) .
Mo8B O24C 1.914(7) .
Mo8B O19B 1.976(7) .
Mo8B O20B 2.196(7) .
Mo8B O7C 2.223(8) 7_455
Mo9A O38A 1.684(7) .
Mo9A O27A 1.769(7) .
Mo9A O32A 1.943(7) .
Mo9A O28A 1.957(7) .
Mo9A O33A 2.102(7) .
Mo9A O9A 2.451(7) .
Mo9B O38B 1.692(7) .
Mo9B O27B 1.766(7) .
Mo9B O32B 1.878(7) .
Mo9B O28B 1.885(7) .
Mo9B O33B 2.143(6) .
Mo9B O9B 2.490(7) .
Mo9C O38C 1.690(7) .
Mo9C O27C 1.766(7) .
Mo9C O28C 1.911(7) .
Mo9C O32C 1.988(7) .
Mo9C O33C 2.085(7) .
Mo9C O9C 2.503(7) .
Mo9D O38D 1.691(10) .
Mo9D O27D 1.767(10) .
Mo9D O28D 1.912(7) 6
Mo9D O28D 1.912(7) .
Mo9D O33D 2.133(10) .
Mo9D O9D 2.481(10) .
Mo10A O34A 1.667(8) .
Mo10A O15D 1.941(8) 2
Mo10A O14A 1.950(8) .
Mo10A O16D 1.960(7) 2
Mo10A O33A 2.009(8) .
Mo10A O28A 2.328(7) .
Mo10B O34B 1.678(8) .
Mo10B O15C 1.914(7) 2
Mo10B O14B 1.948(7) .
Mo10B O16C 1.984(7) 2
Mo10B O33B 2.017(7) .
Mo10B O28B 2.219(7) .
Mo10C O34C 1.695(7) .
Mo10C O15B 1.898(7) 2
Mo10C O14C 1.953(7) .
Mo10C O16B 1.986(7) 2
Mo10C O33C 2.014(7) .
Mo10C O28C 2.257(7) .
Mo10D O34D 1.664(8) .
Mo10D O15A 1.902(7) 2
Mo10D O14D 1.942(8) .
Mo10D O16A 1.986(8) 2
Mo10D O33D 2.008(3) .
Mo10D O28D 2.272(7) .
Mo11A O37A 1.685(8) .
Mo11A O22C 1.888(7) 2
Mo11A O23A 1.923(7) .
Mo11A O21C 1.988(7) 2
Mo11A O33A 1.994(8) .
Mo11A O32A 2.326(7) .
Mo11B O37B 1.671(7) .
Mo11B O22B 1.922(7) 2
Mo11B O23B 1.956(7) .
Mo11B O33B 1.980(7) .
Mo11B O21B 1.990(7) 2
Mo11B O32B 2.236(7) .
Mo11C O37C 1.659(7) .
Mo11C O22A 1.909(8) 2
Mo11C O23C 1.922(7) .
Mo11C O21A 1.991(7) 2
Mo11C O33C 2.004(7) .
Mo11C O32C 2.334(7) .
O4C Mo4B2 1.76(2) 7_455
O4C Mo4B1 2.328(16) 7_455
O7C Mo8B 2.223(8) 7_455
O9D Mo2D 2.060(3) 6
O15A Mo10D 1.902(7) 2
O15B Mo10C 1.898(7) 2
O15C Mo10B 1.914(7) 2
O15D Mo10A 1.941(8) 2
O16A Mo10D 1.986(8) 2
O16B Mo10C 1.986(7) 2
O16C Mo10B 1.984(7) 2
O16D Mo10A 1.960(7) 2
O21A Mo11C 1.991(7) 2
O21B Mo11B 1.990(7) 2
O21C Mo11A 1.988(7) 2
O22A Mo11C 1.909(8) 2
O22B Mo11B 1.922(7) 2
O22C Mo11A 1.888(7) 2
O24A Mo7A1 1.887(5) 6
O24A Mo7A2 1.929(5) 6
O33D Mo10D 2.008(3) 6
OW3 OW3 1.19(4) 6
